data_1519418
loop_
_publ_author_name
'Thiehoff, C.'
'Holland, M. C.'
'Daniliuc, C.'
'Houk, K. N.'
'Gilmour, R.'

_publ_section_title
;
 Can acyclic conformational control be achieved via a sulfur--fluorine
 gauche effect?
;
_journal_issue 6
_journal_name_full 'Chem. Sci.'
_journal_page_first 3565
_journal_paper_doi 10.1039/C5SC00871A
_journal_volume 6
_journal_year 2015
_chemical_absolute_configuration ad
_chemical_formula_sum 'C17 H17 F S'
_chemical_formula_weight 272.37
_chemical_name_systematic
; 
 ? 
;
_space_group_IT_number 19
_symmetry_cell_setting orthorhombic
_symmetry_space_group_name_Hall 'P 2ac 2ab'
_symmetry_space_group_name_H-M 'P 21 21 21'
_atom_sites_solution_hydrogens geom
_atom_sites_solution_primary direct
_atom_sites_solution_secondary difmap
_audit_creation_method SHELXL-97
_audit_update_record
;
2015-02-06 deposited with the CCDC.
2015-04-17 downloaded from the CCDC.
;
_cell_angle_alpha 90.00
_cell_angle_beta 90.00
_cell_angle_gamma 90.00
_cell_formula_units_Z 4
_cell_length_a 7.9685(7)
_cell_length_b 11.0136(9)
_cell_length_c 16.1416(14)
_cell_measurement_reflns_used 2088
_cell_measurement_temperature 223(2)
_cell_measurement_theta_max 68.25
_cell_measurement_theta_min 0.88
_cell_volume 1416.6(2)
_computing_cell_refinement 'Collect (Nonius B.V., 1998)'
_computing_data_collection 'Collect (Nonius B.V., 1998)'
_computing_data_reduction 'Denzo-SMN (Otwinowski & Minor, 1997)'
_computing_molecular_graphics 'XP (BrukerAXS, 2000)'
_computing_publication_material 'SHELXL-97 (Sheldrick, 1997)'
_computing_structure_refinement 'SHELXL-97 (Sheldrick, 1997)'
_computing_structure_solution 'SHELXS-97 (Sheldrick, 1990)'
_diffrn_ambient_temperature 223(2)
_diffrn_measured_fraction_theta_full 0.965
_diffrn_measured_fraction_theta_max 0.965
_diffrn_measurement_device_type 'Nonius KappaCCD APEXII'
_diffrn_measurement_method '\w and \f scans'
_diffrn_radiation_monochromator graphite
_diffrn_radiation_source 'fine-focus sealed tube'
_diffrn_radiation_type CuK\a
_diffrn_radiation_wavelength 1.54178
_diffrn_reflns_av_R_equivalents 0.029
_diffrn_reflns_av_sigmaI/netI 0.0203
_diffrn_reflns_limit_h_max 9
_diffrn_reflns_limit_h_min -9
_diffrn_reflns_limit_k_max 13
_diffrn_reflns_limit_k_min -12
_diffrn_reflns_limit_l_max 18
_diffrn_reflns_limit_l_min -18
_diffrn_reflns_number 7627
_diffrn_reflns_theta_full 67.00
_diffrn_reflns_theta_max 67.00
_diffrn_reflns_theta_min 5.48
_exptl_absorpt_coefficient_mu 1.979
_exptl_absorpt_correction_T_max 0.7692
_exptl_absorpt_correction_T_min 0.5443
_exptl_absorpt_correction_type multi-scan
_exptl_absorpt_process_details 'Denzo (Otwinowski, Borek, Majewski & Minor, 2003)'
_exptl_crystal_colour colourless
_exptl_crystal_density_diffrn 1.277
_exptl_crystal_density_method 'not measured'
_exptl_crystal_description prism
_exptl_crystal_F_000 576
_exptl_crystal_size_max 0.35
_exptl_crystal_size_mid 0.33
_exptl_crystal_size_min 0.14
_refine_diff_density_max 0.132
_refine_diff_density_min -0.189
_refine_diff_density_rms 0.027
_refine_ls_abs_structure_details 'Flack H D (1983), Acta Cryst. A39, 876-881'
_refine_ls_abs_structure_Flack 0.000(17)
_refine_ls_extinction_method none
_refine_ls_goodness_of_fit_ref 1.077
_refine_ls_hydrogen_treatment constr
_refine_ls_matrix_type full
_refine_ls_number_parameters 172
_refine_ls_number_reflns 2377
_refine_ls_number_restraints 0
_refine_ls_restrained_S_all 1.077
_refine_ls_R_factor_all 0.0286
_refine_ls_R_factor_gt 0.0284
_refine_ls_shift/su_max 0.000
_refine_ls_shift/su_mean 0.000
_refine_ls_structure_factor_coef Fsqd
_refine_ls_weighting_details 'calc w=1/[\s^2^(Fo^2^)+(0.0286P)^2^+0.3585P] where P=(Fo^2^+2Fc^2^)/3'
_refine_ls_weighting_scheme calc
_refine_ls_wR_factor_gt 0.0709
_refine_ls_wR_factor_ref 0.0711
_reflns_number_gt 2361
_reflns_number_total 2377
_reflns_threshold_expression >2sigma(I)
_cod_data_source_file c5sc00871a2.cif
_cod_data_source_block gil7589
_cod_depositor_comments 'Adding full bibliography for 1519418--1519422.cif.'
_cod_original_sg_symbol_H-M P212121
_cod_database_code 1519418

loop_
_symmetry_equiv_pos_as_xyz
'x, y, z'
'-x+1/2, -y, z+1/2'
'-x, y+1/2, -z+1/2'
'x+1/2, -y+1/2, -z'

loop_
_atom_site_label
_atom_site_type_symbol
_atom_site_fract_x
_atom_site_fract_y
_atom_site_fract_z
_atom_site_U_iso_or_equiv
_atom_site_adp_type
_atom_site_occupancy
_atom_site_symmetry_multiplicity
_atom_site_calc_flag
_atom_site_refinement_flags
S1 S 0.93781(7) 0.41087(4) 0.31290(3) 0.05339(16) Uani 1 1 d .
F1 F 0.64757(13) 0.58400(9) 0.27409(5) 0.0444(2) Uani 1 1 d .
C1 C 1.0956(3) 0.46236(17) 0.24024(13) 0.0526(5) Uani 1 1 d .
H1A H 1.1906 0.4059 0.2391 0.063 Uiso 1 1 calc R
H1B H 1.0484 0.4682 0.1843 0.063 Uiso 1 1 calc R
C2 C 1.1516(2) 0.58616(18) 0.27042(12) 0.0507(5) Uani 1 1 d .
H2A H 1.2050 0.6316 0.2253 0.061 Uiso 1 1 calc R
H2B H 1.2323 0.5777 0.3159 0.061 Uiso 1 1 calc R
C3 C 0.9953(2) 0.65161(15) 0.30003(12) 0.0448(4) Uani 1 1 d .
H3A H 0.9278 0.6778 0.2525 0.054 Uiso 1 1 calc R
H3B H 1.0265 0.7236 0.3323 0.054 Uiso 1 1 calc R
C4 C 0.8948(2) 0.56339(14) 0.35391(10) 0.0374(4) Uani 1 1 d .
H4 H 0.9390 0.5677 0.4112 0.045 Uiso 1 1 calc R
C5 C 0.7059(2) 0.58891(16) 0.35662(9) 0.0338(3) Uani 1 1 d .
C11 C 0.6667(2) 0.71714(15) 0.38732(10) 0.0327(3) Uani 1 1 d .
C12 C 0.7583(2) 0.77195(16) 0.45032(10) 0.0397(4) Uani 1 1 d .
H12 H 0.8454 0.7288 0.4764 0.048 Uiso 1 1 calc R
C13 C 0.7226(2) 0.88962(16) 0.47516(11) 0.0454(4) Uani 1 1 d .
H13 H 0.7854 0.9256 0.5179 0.055 Uiso 1 1 calc R
C14 C 0.5955(3) 0.95408(16) 0.43744(12) 0.0500(5) Uani 1 1 d .
H14 H 0.5727 1.0344 0.4536 0.060 Uiso 1 1 calc R
C15 C 0.5023(2) 0.90017(17) 0.37608(11) 0.0476(4) Uani 1 1 d .
H15 H 0.4147 0.9437 0.3508 0.057 Uiso 1 1 calc R
C16 C 0.5361(2) 0.78223(16) 0.35098(10) 0.0386(4) Uani 1 1 d .
H16 H 0.4706 0.7461 0.3093 0.046 Uiso 1 1 calc R
C21 C 0.6132(2) 0.49102(14) 0.40515(10) 0.0349(4) Uani 1 1 d .
C22 C 0.6398(2) 0.47796(16) 0.48979(11) 0.0435(4) Uani 1 1 d .
H22 H 0.7120 0.5316 0.5177 0.052 Uiso 1 1 calc R
C23 C 0.5595(3) 0.38571(18) 0.53311(12) 0.0526(5) Uani 1 1 d .
H23 H 0.5792 0.3767 0.5902 0.063 Uiso 1 1 calc R
C24 C 0.4517(3) 0.30760(18) 0.49351(15) 0.0598(5) Uani 1 1 d .
H24 H 0.3971 0.2458 0.5233 0.072 Uiso 1 1 calc R
C25 C 0.4247(3) 0.32056(19) 0.41053(14) 0.0629(6) Uani 1 1 d .
H25 H 0.3506 0.2676 0.3832 0.076 Uiso 1 1 calc R
C26 C 0.5056(2) 0.41116(17) 0.36617(12) 0.0487(4) Uani 1 1 d .
H26 H 0.4869 0.4183 0.3089 0.058 Uiso 1 1 calc R

loop_
_atom_site_aniso_label
_atom_site_aniso_U_11
_atom_site_aniso_U_22
_atom_site_aniso_U_33
_atom_site_aniso_U_23
_atom_site_aniso_U_13
_atom_site_aniso_U_12
S1 0.0634(3) 0.0300(2) 0.0667(3) -0.0008(2) 0.0268(2) 0.0033(2)
F1 0.0604(6) 0.0425(5) 0.0304(5) -0.0023(4) -0.0068(4) -0.0042(5)
C1 0.0551(12) 0.0422(10) 0.0606(11) -0.0037(8) 0.0192(10) 0.0032(9)
C2 0.0462(10) 0.0455(10) 0.0605(12) -0.0002(10) 0.0163(9) -0.0008(9)
C3 0.0478(10) 0.0332(9) 0.0533(10) 0.0010(8) 0.0116(8) 0.0000(8)
C4 0.0412(9) 0.0306(8) 0.0405(8) 0.0005(7) 0.0057(7) 0.0025(7)
C5 0.0416(8) 0.0342(8) 0.0258(7) -0.0017(7) -0.0019(6) -0.0011(8)
C11 0.0352(8) 0.0308(8) 0.0320(8) 0.0012(7) 0.0040(7) -0.0007(7)
C12 0.0406(9) 0.0398(9) 0.0386(8) -0.0050(7) -0.0003(7) 0.0021(8)
C13 0.0504(10) 0.0414(10) 0.0446(9) -0.0099(8) 0.0089(8) -0.0044(8)
C14 0.0611(12) 0.0323(8) 0.0567(11) -0.0003(8) 0.0235(10) 0.0041(9)
C15 0.0501(10) 0.0447(10) 0.0479(10) 0.0116(9) 0.0115(8) 0.0131(9)
C16 0.0377(9) 0.0405(9) 0.0376(8) 0.0064(7) 0.0008(7) 0.0016(8)
C21 0.0355(8) 0.0317(8) 0.0376(9) 0.0005(6) 0.0031(7) 0.0028(7)
C22 0.0445(9) 0.0454(10) 0.0407(9) 0.0054(8) -0.0007(8) 0.0000(8)
C23 0.0572(11) 0.0547(11) 0.0460(10) 0.0165(9) 0.0097(9) 0.0123(10)
C24 0.0608(12) 0.0416(10) 0.0770(14) 0.0137(10) 0.0171(12) -0.0021(10)
C25 0.0706(14) 0.0478(11) 0.0704(14) 0.0009(10) 0.0050(12) -0.0200(11)
C26 0.0546(10) 0.0431(10) 0.0485(10) -0.0041(9) 0.0017(8) -0.0088(9)

loop_
_atom_type_symbol
_atom_type_description
_atom_type_scat_dispersion_real
_atom_type_scat_dispersion_imag
_atom_type_scat_source
C C 0.0181 0.0091 'International Tables Vol C Tables 4.2.6.8 and 6.1.1.4'
H H 0.0000 0.0000 'International Tables Vol C Tables 4.2.6.8 and 6.1.1.4'
F F 0.0727 0.0534 'International Tables Vol C Tables 4.2.6.8 and 6.1.1.4'
S S 0.3331 0.5567 'International Tables Vol C Tables 4.2.6.8 and 6.1.1.4'

loop_
_geom_angle_atom_site_label_1
_geom_angle_atom_site_label_2
_geom_angle_atom_site_label_3
_geom_angle
C1 S1 C4 94.39(8)
C2 C1 S1 106.14(12)
C2 C1 H1A 110.5
S1 C1 H1A 110.5
C2 C1 H1B 110.5
S1 C1 H1B 110.5
H1A C1 H1B 108.7
C1 C2 C3 106.72(15)
C1 C2 H2A 110.4
C3 C2 H2A 110.4
C1 C2 H2B 110.4
C3 C2 H2B 110.4
H2A C2 H2B 108.6
C2 C3 C4 107.90(14)
C2 C3 H3A 110.1
C4 C3 H3A 110.1
C2 C3 H3B 110.1
C4 C3 H3B 110.1
H3A C3 H3B 108.4
C3 C4 C5 114.47(14)
C3 C4 S1 106.13(11)
C5 C4 S1 111.17(12)
C3 C4 H4 108.3
C5 C4 H4 108.3
S1 C4 H4 108.3
F1 C5 C21 107.38(12)
F1 C5 C11 105.90(13)
C21 C5 C11 112.84(12)
F1 C5 C4 106.82(12)
C21 C5 C4 111.16(13)
C11 C5 C4 112.29(13)
C12 C11 C16 118.49(15)
C12 C11 C5 122.08(15)
C16 C11 C5 119.43(15)
C13 C12 C11 120.65(17)
C13 C12 H12 119.7
C11 C12 H12 119.7
C14 C13 C12 120.31(18)
C14 C13 H13 119.8
C12 C13 H13 119.8
C15 C14 C13 119.54(17)
C15 C14 H14 120.2
C13 C14 H14 120.2
C14 C15 C16 120.73(17)
C14 C15 H15 119.6
C16 C15 H15 119.6
C15 C16 C11 120.26(17)
C15 C16 H16 119.9
C11 C16 H16 119.9
C26 C21 C22 118.46(16)
C26 C21 C5 121.18(15)
C22 C21 C5 120.33(15)
C23 C22 C21 120.03(18)
C23 C22 H22 120.0
C21 C22 H22 120.0
C24 C23 C22 120.78(18)
C24 C23 H23 119.6
C22 C23 H23 119.6
C25 C24 C23 119.35(19)
C25 C24 H24 120.3
C23 C24 H24 120.3
C24 C25 C26 120.6(2)
C24 C25 H25 119.7
C26 C25 H25 119.7
C21 C26 C25 120.79(18)
C21 C26 H26 119.6
C25 C26 H26 119.6

loop_
_geom_bond_atom_site_label_1
_geom_bond_atom_site_label_2
_geom_bond_distance
S1 C1 1.8107(19)
S1 C4 1.8379(16)
F1 C5 1.4120(17)
C1 C2 1.515(3)
C1 H1A 0.9800
C1 H1B 0.9800
C2 C3 1.516(2)
C2 H2A 0.9800
C2 H2B 0.9800
C3 C4 1.530(2)
C3 H3A 0.9800
C3 H3B 0.9800
C4 C5 1.532(2)
C4 H4 0.9900
C5 C21 1.523(2)
C5 C11 1.529(2)
C11 C12 1.390(2)
C11 C16 1.393(2)
C12 C13 1.386(2)
C12 H12 0.9400
C13 C14 1.379(3)
C13 H13 0.9400
C14 C15 1.373(3)
C14 H14 0.9400
C15 C16 1.387(3)
C15 H15 0.9400
C16 H16 0.9400
C21 C26 1.380(2)
C21 C22 1.390(2)
C22 C23 1.389(3)
C22 H22 0.9400
C23 C24 1.373(3)
C23 H23 0.9400
C24 C25 1.364(3)
C24 H24 0.9400
C25 C26 1.387(3)
C25 H25 0.9400
C26 H26 0.9400

loop_
_geom_torsion_atom_site_label_1
_geom_torsion_atom_site_label_2
_geom_torsion_atom_site_label_3
_geom_torsion_atom_site_label_4
_geom_torsion
C4 S1 C1 C2 19.13(15)
S1 C1 C2 C3 -39.91(19)
C1 C2 C3 C4 46.2(2)
C2 C3 C4 C5 -153.62(15)
C2 C3 C4 S1 -30.61(18)
C1 S1 C4 C3 6.42(14)
C1 S1 C4 C5 131.48(13)
C3 C4 C5 F1 58.17(18)
S1 C4 C5 F1 -62.07(15)
C3 C4 C5 C21 175.01(14)
S1 C4 C5 C21 54.77(15)
C3 C4 C5 C11 -57.50(18)
S1 C4 C5 C11 -177.75(10)
F1 C5 C11 C12 -154.32(14)
C21 C5 C11 C12 88.49(19)
C4 C5 C11 C12 -38.1(2)
F1 C5 C11 C16 25.19(19)
C21 C5 C11 C16 -92.00(17)
C4 C5 C11 C16 141.42(15)
C16 C11 C12 C13 -1.3(2)
C5 C11 C12 C13 178.19(15)
C11 C12 C13 C14 -0.1(3)
C12 C13 C14 C15 1.2(3)
C13 C14 C15 C16 -0.8(3)
C14 C15 C16 C11 -0.7(3)
C12 C11 C16 C15 1.7(2)
C5 C11 C16 C15 -177.83(15)
F1 C5 C21 C26 4.9(2)
C11 C5 C21 C26 121.20(17)
C4 C5 C21 C26 -111.62(18)
F1 C5 C21 C22 -177.12(15)
C11 C5 C21 C22 -60.8(2)
C4 C5 C21 C22 66.38(19)
C26 C21 C22 C23 0.4(3)
C5 C21 C22 C23 -177.68(16)
C21 C22 C23 C24 -0.9(3)
C22 C23 C24 C25 0.5(3)
C23 C24 C25 C26 0.3(3)
C22 C21 C26 C25 0.5(3)
C5 C21 C26 C25 178.52(18)
C24 C25 C26 C21 -0.9(3)
